data_7713024
loop_
_publ_author_name
'Trang, Christina D. M.'
'Saal, Thomas'
'Inkpen , Michael Stephen'

_publ_section_title
;
 Methyldisulfide groups enable the direct connection of air-stable metal
 bis(terpyridine) complexes to gold surfaces
;
_journal_name_full 'Dalton Transactions'
_journal_paper_doi 10.1039/D3DT00955F
_journal_year 2023
_chemical_formula_moiety 'C32 H26 N6 S4 Zn, 2(F6 P)'
_chemical_formula_sum 'C32 H26 F12 N6 P2 S4 Zn'
_chemical_formula_weight 978.14
_chemical_name_common 'ZnSS, [Zn(tpySS)2](PF6)2'
_chemical_name_systematic Zinc(II)-bis(4?-(methyldisulfide)-2,2?:6?,2??-terpyridine)
_space_group_crystal_system monoclinic
_space_group_IT_number 14
_space_group_name_Hall '-P 2ybc'
_space_group_name_H-M_alt 'P 1 21/c 1'
_atom_sites_solution_hydrogens geom
_atom_sites_solution_primary dual
_audit_creation_date 2022-03-18
_audit_creation_method
;
Olex2 1.5
(compiled 2021.12.09 svn.r5202d8cf for OlexSys, GUI svn.r6439)
;
_audit_update_record
;
2022-11-18 deposited with the CCDC.	2023-05-12 downloaded from the CCDC.
;
_cell_angle_alpha 90
_cell_angle_beta 94.579(2)
_cell_angle_gamma 90
_cell_formula_units_Z 4
_cell_length_a 9.0282(2)
_cell_length_b 9.5422(2)
_cell_length_c 43.8494(7)
_cell_measurement_reflns_used 16333
_cell_measurement_temperature 100.00(11)
_cell_measurement_theta_max 79.2470
_cell_measurement_theta_min 4.0300
_cell_volume 3765.52(13)
_computing_cell_refinement 'CrysAlisPro 1.171.41.120a (Rigaku OD, 2021)'
_computing_data_collection 'CrysAlisPro 1.171.41.120a (Rigaku OD, 2021)'
_computing_data_reduction 'CrysAlisPro 1.171.41.120a (Rigaku OD, 2021)'
_computing_molecular_graphics 'Olex2 1.5 (Dolomanov et al., 2009)'
_computing_publication_material 'Olex2 1.5 (Dolomanov et al., 2009)'
_computing_structure_refinement 'SHELXL 2017/1 (Sheldrick, 2015)'
_computing_structure_solution 'SHELXT 2014/5 (Sheldrick, 2014)'
_diffrn_ambient_environment N~2~
_diffrn_ambient_temperature 100.00(11)
_diffrn_detector 'Hybrid Pixel Array Detector'
_diffrn_detector_area_resol_mean 10.0000
_diffrn_detector_type HyPix
_diffrn_measured_fraction_theta_full 0.982
_diffrn_measured_fraction_theta_max 0.936
_diffrn_measurement_details
;
List of Runs (angles in degrees, time in seconds):

  # Type    Start    End  Width  t~exp~   \w     \q     \k     \f   Frames
#--------------------------------------------------------------------------
  1  \w   -122.00 -42.00   0.50   20.00    --  -49.65 -35.00-106.00  160
  2  \w    -39.00  23.00   0.50   20.00    --  -49.65  35.00  50.00  124
  3  \w     42.00 122.00   0.50   20.00    --   49.65  35.00  50.00  160
  4  \w    -22.00  41.00   0.50   20.00    --   49.65 -35.00-106.00  126
  5  \w   -162.00 -82.00   0.50   40.00    --  -90.00 -35.00-106.00  160
  6  \w    104.00 178.00   0.50   40.00    --  111.50  35.00  50.00  148
  7  \w    -24.00  23.00   0.50   20.00    --  -49.78  19.00-180.00   94
  8  \w   -121.00 -96.00   0.50   20.00    --  -49.78-125.00  30.00   50
  9  \w   -161.00-104.00   0.50   80.00    --  -90.00 -77.00  30.00  114
 10  \w     43.00  72.00   0.50   80.00    --  111.50 -61.00  30.00   58
 11  \w     46.00  72.00   0.50   80.00    --  111.50 -61.00 -60.00   52
 12  \w     41.00  72.00   0.50   80.00    --  111.50 -61.00 -90.00   62
 13  \w     41.00  67.00   0.50   80.00    --  111.50 -61.00-120.00   52
 14  \w     43.00  71.00   0.50   80.00    --  111.50 -61.00  90.00   56
 15  \w    106.00 137.00   0.50   80.00    --  111.50  15.00   0.00   62
 16  \w    143.00 177.00   0.50   80.00    --  111.50  15.00   0.00   68
 17  \w     41.00  69.00   0.50   80.00    --  111.50 -61.00 -30.00   56
 18  \w     43.00  69.00   0.50   80.00    --  111.50 -61.00-180.00   52
 19  \w     47.00  72.00   0.50   80.00    --  111.50 -61.00 150.00   50
 20  \w     64.00 102.00   0.50   80.00    --  111.50 -77.00  90.00   76
 21  \w     41.00  66.00   0.50   80.00    --  111.50 -61.00  60.00   50
 22  \w     46.00 111.00   0.50   80.00    --  111.50-125.00  60.00  130
 23  \w     42.00  70.00   0.50   80.00    --  111.50 -61.00 120.00   56
 24  \w    117.00 142.00   0.50   80.00    --  111.50  35.00  50.00   50
 25  \w   -121.00 -42.00   0.50   20.00    --  -49.78 -38.00-180.00  158
 26  \w   -121.00 -81.00   0.50   20.00    --  -49.78 -38.00  30.00   80
 27  \w   -121.00 -42.00   0.50   20.00    --  -49.78 -38.00 120.00  158
 28  \w    -32.00  -7.00   0.50   20.00    --  -49.78  35.00  50.00   50
 29  \w    -15.00  10.00   0.50   20.00    --   49.78 -35.00-106.00   50
 30  \w     58.00  83.00   0.50   20.00    --   49.78  35.00  50.00   50
 31  \w    -32.00  -7.00   0.50   20.00    --  -49.78  35.00  50.00   50
;
_diffrn_measurement_device 'four-circle diffractometer'
_diffrn_measurement_device_type 'XtaLAB Synergy, Dualflex, HyPix'
_diffrn_measurement_method '\w scans'
_diffrn_orient_matrix_type 'CrysAlisPro convention (1999,Acta A55,543-557)'
_diffrn_orient_matrix_UB_11 -0.0513583000
_diffrn_orient_matrix_UB_12 -0.0646509000
_diffrn_orient_matrix_UB_13 0.0295635000
_diffrn_orient_matrix_UB_21 0.1520761000
_diffrn_orient_matrix_UB_22 0.0347573000
_diffrn_orient_matrix_UB_23 0.0167926000
_diffrn_orient_matrix_UB_31 -0.0594975000
_diffrn_orient_matrix_UB_32 0.1438363000
_diffrn_orient_matrix_UB_33 0.0092621000
_diffrn_radiation_monochromator mirror
_diffrn_radiation_probe x-ray
_diffrn_radiation_type 'Cu K\a'
_diffrn_radiation_wavelength 1.54184
_diffrn_reflns_av_R_equivalents 0.0956
_diffrn_reflns_av_unetI/netI 0.0499
_diffrn_reflns_Laue_measured_fraction_full 0.982
_diffrn_reflns_Laue_measured_fraction_max 0.936
_diffrn_reflns_limit_h_max 11
_diffrn_reflns_limit_h_min -11
_diffrn_reflns_limit_k_max 12
_diffrn_reflns_limit_k_min -8
_diffrn_reflns_limit_l_max 55
_diffrn_reflns_limit_l_min -56
_diffrn_reflns_number 33496
_diffrn_reflns_point_group_measured_fraction_full 0.982
_diffrn_reflns_point_group_measured_fraction_max 0.936
_diffrn_reflns_theta_full 67.684
_diffrn_reflns_theta_max 80.165
_diffrn_reflns_theta_min 4.046
_diffrn_source 'micro-focus sealed X-ray tube'
_diffrn_source_type 'PhotonJet (Cu) X-ray Source'
_exptl_absorpt_coefficient_mu 4.657
_exptl_absorpt_correction_T_max 1.00000
_exptl_absorpt_correction_T_min 0.79474
_exptl_absorpt_correction_type multi-scan
_exptl_absorpt_process_details
;
CrysAlisPro 1.171.41.120a (Rigaku Oxford Diffraction, 2021)
Empirical absorption correction using spherical harmonics,
implemented in SCALE3 ABSPACK scaling algorithm.
;
_exptl_crystal_colour 'clear pale yellow'
_exptl_crystal_density_diffrn 1.725
_exptl_crystal_description plate
_exptl_crystal_F_000 1968
_exptl_crystal_size_max 0.19
_exptl_crystal_size_mid 0.11
_exptl_crystal_size_min 0.04
_refine_diff_density_max 1.683
_refine_diff_density_min -1.064
_refine_diff_density_rms 0.114
_refine_ls_extinction_method none
_refine_ls_goodness_of_fit_ref 1.029
_refine_ls_hydrogen_treatment constr
_refine_ls_matrix_type full
_refine_ls_number_parameters 609
_refine_ls_number_reflns 7704
_refine_ls_number_restraints 137
_refine_ls_restrained_S_all 1.026
_refine_ls_R_factor_all 0.0925
_refine_ls_R_factor_gt 0.0734
_refine_ls_shift/su_max 0.002
_refine_ls_shift/su_mean 0.000
_refine_ls_structure_factor_coef Fsqd
_refine_ls_weighting_details 'w=1/[\s^2^(Fo^2^)+(0.1017P)^2^+13.4453P] where P=(Fo^2^+2Fc^2^)/3'
_refine_ls_weighting_scheme calc
_refine_ls_wR_factor_gt 0.1888
_refine_ls_wR_factor_ref 0.2032
_reflns_Friedel_coverage 0.000
_reflns_number_gt 5993
_reflns_number_total 7704
_reflns_threshold_expression 'I > 2\s(I)'
_cod_data_source_file d3dt00955f2.cif
_cod_data_source_block C32H26F12N6P2S4Zn
_cod_database_code 7713024
_shelx_shelxl_version_number 2017/1
_chemical_oxdiff_formula 'C32 H26 F12 N6 P2 S4 Zn1'
_shelx_space_group_comment
;
The symmetry employed for this shelxl refinement is uniquely defined
by the following loop, which should always be used as a source of
symmetry information in preference to the above space-group names.
They are only intended as comments.
;
_shelx_estimated_absorpt_t_max 0.836
_shelx_estimated_absorpt_t_min 0.472
_olex2_refinement_description
;
1. Fixed Uiso
 At 1.2 times of:
  All C(H) groups
 At 1.5 times of:
  All C(H,H,H) groups
2. Uiso/Uaniso restraints and constraints
Uanis(C2') \\sim Ueq: with sigma of 0.02 and sigma for terminal atoms of 0.01
Uanis(P2) \\sim Ueq, Uanis(F7) \\sim Ueq, Uanis(F8) \\sim Ueq, Uanis(F9) \\sim
Ueq, Uanis(F10) \\sim Ueq, Uanis(F11) \\sim Ueq, Uanis(F12) \\sim Ueq: with
sigma of 0.04 and sigma for terminal atoms of 0.02
Uanis(P2') \\sim Ueq, Uanis(F7') \\sim Ueq, Uanis(F8') \\sim Ueq, Uanis(F9')
\\sim Ueq, Uanis(F10') \\sim Ueq, Uanis(F11') \\sim Ueq, Uanis(F12') \\sim Ueq:
with sigma of 0.04 and sigma for terminal atoms of 0.02
Uanis(S3') \\sim Ueq: with sigma of 0.02 and sigma for terminal atoms of 0.01
3. Same fragment restrains
{P2, F7, F8, F9, F10, F11, F12} sigma for 1-2: 0.02, 1-3: 0.04
{P2', F7', F8', F9', F10', F11', F12'} sigma for 1-2: 0.02, 1-3: 0.04
as in
{P2, F7, F8, F9, F10, F12, F11}
4. Others
 Sof(S4')=Sof(S3')=Sof(C2')=Sof(H2'A)=Sof(H2'B)=Sof(H2'C)=1-FVAR(1)
 Sof(S4)=Sof(S3)=Sof(C2)=Sof(H2A)=Sof(H2B)=Sof(H2C)=FVAR(1)
 Sof(P2')=Sof(F7')=Sof(F8')=Sof(F9')=Sof(F10')=Sof(F11')=Sof(F12')=1-FVAR(2)
 Sof(P2)=Sof(F7)=Sof(F8)=Sof(F9)=Sof(F10)=Sof(F12)=Sof(F11)=FVAR(2)
5.a Aromatic/amide H refined with riding coordinates:
 C4(H4), C9(H9), C6(H6), C10(H10), C11(H11), C12(H12), C16(H16), C15(H15),
 C14(H14), C17(H17), C18(H18), C19(H19), C20(H20), C21(H21), C24(H24), C26(H26),
  C29(H29), C30(H30), C31(H31), C32(H32)
5.b Idealised Me refined as rotating group:
 C1(H1A,H1B,H1C), C2(H2A,H2B,H2C), C2'(H2'A,H2'B,H2'C)
;
_smtbx_masks_void_probe_radius 1.2
_smtbx_masks_void_truncation_radius 1.2
_olex2_submission_special_instructions 'No special instructions were received'
_oxdiff_exptl_absorpt_empirical_details
;
Empirical correction (ABSPACK) includes:
- Absorption correction using spherical harmonics
- Frame scaling
;
_oxdiff_exptl_absorpt_empirical_full_max 2.971
_oxdiff_exptl_absorpt_empirical_full_min 0.430

loop_
_space_group_symop_operation_xyz
'x, y, z'
'-x, y+1/2, -z+1/2'
'-x, -y, -z'
'x, -y-1/2, z-1/2'

loop_
_atom_site_label
_atom_site_type_symbol
_atom_site_fract_x
_atom_site_fract_y
_atom_site_fract_z
_atom_site_U_iso_or_equiv
_atom_site_adp_type
_atom_site_occupancy
_atom_site_site_symmetry_order
_atom_site_calc_flag
_atom_site_refinement_flags_posn
_atom_site_refinement_flags_adp
_atom_site_refinement_flags_occupancy
_atom_site_disorder_assembly
_atom_site_disorder_group
Zn1 Zn 0.66615(6) 0.45021(7) 0.62395(2) 0.02637(18) Uani 1 1 d . . . . .
N1 N 0.5771(4) 0.6636(5) 0.62425(9) 0.0306(9) Uani 1 1 d . . . . .
F1 F -0.0430(4) 0.7220(4) 0.56661(9) 0.0555(9) Uani 1 1 d . . . . .
P1 P 0.11203(16) 0.71660(17) 0.55134(4) 0.0441(4) Uani 1 1 d . . . . .
C1 C 0.3005(11) 0.2538(11) 0.76843(18) 0.090(3) Uani 1 1 d . . . . .
H1A H 0.242559 0.236163 0.786005 0.135 Uiso 1 1 calc R U . . .
H1B H 0.234430 0.252045 0.749578 0.135 Uiso 1 1 calc R U . . .
H1C H 0.348311 0.345811 0.770668 0.135 Uiso 1 1 calc R U . . .
S1 S 0.44080(19) 0.1200(2) 0.76664(3) 0.0576(4) Uani 1 1 d . . . . .
S2 S 0.6292(2) 0.2347(3) 0.76526(3) 0.0677(6) Uani 1 1 d . . . . .
F2 F 0.2683(4) 0.7134(4) 0.53598(8) 0.0555(9) Uani 1 1 d . . . . .
N2 N 0.6716(4) 0.5181(4) 0.57901(8) 0.0258(8) Uani 1 1 d . . . . .
F3 F 0.0387(4) 0.8023(5) 0.52277(8) 0.0595(10) Uani 1 1 d . . . . .
N3 N 0.7506(4) 0.2682(4) 0.59942(9) 0.0294(8) Uani 1 1 d . . . . .
C3 C 0.6673(7) 0.6026(6) 0.51923(11) 0.0408(12) Uani 1 1 d . . . . .
C4 C 0.6121(6) 0.6905(6) 0.54109(11) 0.0377(11) Uani 1 1 d . . . . .
H4 H 0.571381 0.779567 0.535540 0.045 Uiso 1 1 calc R U . . .
S4 S 0.6639(2) 0.6437(2) 0.47989(3) 0.0445(5) Uani 0.902(5) 1 d . . P A 3
S3 S 0.57028(18) 0.8376(2) 0.47551(3) 0.0442(5) Uani 0.902(5) 1 d . . P A 3
C2 C 0.7311(11) 0.9459(13) 0.4845(2) 0.062(2) Uani 0.902(5) 1 d . . P A 3
H2A H 0.705124 1.044301 0.480499 0.094 Uiso 0.902(5) 1 calc R U P A 3
H2B H 0.810554 0.918013 0.471815 0.094 Uiso 0.902(5) 1 calc R U P A 3
H2C H 0.765077 0.934464 0.506168 0.094 Uiso 0.902(5) 1 calc R U P A 3
S4' S 0.7626(18) 0.6745(13) 0.4850(2) 0.029(4) Uani 0.098(5) 1 d . . P A 4
S3' S 0.711(3) 0.881(2) 0.4837(4) 0.048(5) Uani 0.098(5) 1 d . U P A 4
C2' C 0.494(7) 0.891(7) 0.4737(12) 0.037(12) Uani 0.098(5) 1 d . U P A 4
H2'A H 0.462439 0.989613 0.472874 0.056 Uiso 0.098(5) 1 calc R U P A 4
H2'B H 0.442498 0.842011 0.489385 0.056 Uiso 0.098(5) 1 calc R U P A 4
H2'C H 0.468511 0.847236 0.453727 0.056 Uiso 0.098(5) 1 calc R U P A 4
F4 F 0.1584(4) 0.8626(4) 0.56767(7) 0.0465(8) Uani 1 1 d . . . . .
N4 N 0.8781(4) 0.5017(5) 0.64748(10) 0.0342(9) Uani 1 1 d . . . . .
C9 C 0.8365(6) 0.1910(6) 0.55230(12) 0.0365(11) Uani 1 1 d . . . . .
H9 H 0.852724 0.209675 0.531553 0.044 Uiso 1 1 calc R U . . .
C8 C 0.7741(5) 0.2927(6) 0.57011(10) 0.0313(10) Uani 1 1 d . . . . .
C7 C 0.7255(5) 0.4328(5) 0.55822(10) 0.0284(10) Uani 1 1 d . . . . .
P2 P 1.0002(10) -0.0150(8) 0.69532(19) 0.043(4) Uani 0.54(4) 1 d D U P B 5
F7 F 0.8599(14) -0.0811(19) 0.6771(3) 0.056(4) Uani 0.54(4) 1 d D U P B 5
F8 F 0.966(2) 0.1318(14) 0.6794(4) 0.045(3) Uani 0.54(4) 1 d D U P B 5
F9 F 1.141(2) 0.058(2) 0.7144(4) 0.078(5) Uani 0.54(4) 1 d D U P B 5
F10 F 1.037(2) -0.1571(14) 0.7129(4) 0.058(4) Uani 0.54(4) 1 d D U P B 5
F12 F 1.1048(17) -0.0532(16) 0.6698(4) 0.063(4) Uani 0.54(4) 1 d D U P B 5
F11 F 0.901(2) 0.0264(15) 0.7223(3) 0.061(4) Uani 0.54(4) 1 d D U P B 5
P2' P 1.0030(9) -0.0099(11) 0.69581(16) 0.038(4) Uani 0.46(4) 1 d D U P B 6
F7' F 0.8343(18) -0.026(3) 0.6827(5) 0.083(6) Uani 0.46(4) 1 d D U P B 6
F8' F 0.995(3) 0.1488(17) 0.6845(6) 0.057(6) Uani 0.46(4) 1 d D U P B 6
F9' F 1.1721(14) 0.014(3) 0.7076(5) 0.083(6) Uani 0.46(4) 1 d D U P B 6
F10' F 1.012(3) -0.1683(16) 0.7062(6) 0.085(8) Uani 0.46(4) 1 d D U P B 6
F11' F 0.950(3) 0.034(2) 0.7275(4) 0.081(6) Uani 0.46(4) 1 d D U P B 6
F12' F 1.057(3) -0.052(2) 0.6636(4) 0.083(6) Uani 0.46(4) 1 d D U P B 6
F6 F 0.1890(5) 0.6369(5) 0.58014(11) 0.0815(15) Uani 1 1 d . . . . .
N6 N 0.4421(4) 0.3618(4) 0.62335(8) 0.0282(8) Uani 1 1 d . . . . .
C6 C 0.7277(6) 0.4722(6) 0.52802(11) 0.0390(12) Uani 1 1 d . . . . .
H6 H 0.769018 0.412590 0.513571 0.047 Uiso 1 1 calc R U . . .
F5 F 0.0664(5) 0.5746(5) 0.53498(15) 0.0960(19) Uani 1 1 d . . . . .
N5 N 0.6541(4) 0.3695(4) 0.66784(8) 0.0286(8) Uani 1 1 d . . . . .
C5 C 0.6185(5) 0.6440(5) 0.57122(10) 0.0287(10) Uani 1 1 d . . . . .
C10 C 0.8745(6) 0.0629(6) 0.56514(13) 0.0418(12) Uani 1 1 d . . . . .
H10 H 0.919039 -0.006926 0.553430 0.050 Uiso 1 1 calc R U . . .
C11 C 0.8476(6) 0.0371(6) 0.59478(13) 0.0394(12) Uani 1 1 d . . . . .
H11 H 0.870300 -0.051747 0.603756 0.047 Uiso 1 1 calc R U . . .
C12 C 0.7860(5) 0.1433(6) 0.61177(12) 0.0353(11) Uani 1 1 d . . . . .
H12 H 0.768912 0.126346 0.632551 0.042 Uiso 1 1 calc R U . . .
C13 C 0.5615(5) 0.7269(5) 0.59650(10) 0.0275(9) Uani 1 1 d . . . . .
C16 C 0.4582(7) 0.8599(7) 0.64596(13) 0.0452(13) Uani 1 1 d . . . . .
H16 H 0.423012 0.904197 0.663384 0.054 Uiso 1 1 calc R U . . .
C15 C 0.4429(7) 0.9232(6) 0.61752(13) 0.0440(13) Uani 1 1 d . . . . .
H15 H 0.396645 1.012364 0.615134 0.053 Uiso 1 1 calc R U . . .
C14 C 0.4952(6) 0.8564(6) 0.59262(12) 0.0383(11) Uani 1 1 d . . . . .
H14 H 0.485670 0.899294 0.573010 0.046 Uiso 1 1 calc R U . . .
C17 C 0.5260(6) 0.7304(6) 0.64825(12) 0.0392(12) Uani 1 1 d . . . . .
H17 H 0.537097 0.686384 0.667725 0.047 Uiso 1 1 calc R U . . .
C18 C 0.9878(6) 0.5686(6) 0.63474(14) 0.0435(13) Uani 1 1 d . . . . .
H18 H 0.971034 0.600343 0.614220 0.052 Uiso 1 1 calc R U . . .
C19 C 1.1251(7) 0.5936(8) 0.65035(17) 0.0587(17) Uani 1 1 d . . . . .
H19 H 1.201374 0.641256 0.640800 0.070 Uiso 1 1 calc R U . . .
C20 C 1.1472(7) 0.5474(9) 0.67991(18) 0.066(2) Uani 1 1 d . . . . .
H20 H 1.241117 0.560864 0.690899 0.079 Uiso 1 1 calc R U . . .
C21 C 1.0349(7) 0.4817(8) 0.69395(14) 0.0531(16) Uani 1 1 d . . . . .
H21 H 1.048898 0.452366 0.714687 0.064 Uiso 1 1 calc R U . . .
C22 C 0.8988(6) 0.4593(6) 0.67660(11) 0.0352(11) Uani 1 1 d . . . . .
C23 C 0.7698(6) 0.3865(6) 0.68848(10) 0.0344(11) Uani 1 1 d . . . . .
C24 C 0.7637(6) 0.3423(7) 0.71836(12) 0.0452(14) Uani 1 1 d . . . . .
H24 H 0.845411 0.356297 0.733071 0.054 Uiso 1 1 calc R U . . .
C25 C 0.6365(7) 0.2777(8) 0.72624(12) 0.0489(15) Uani 1 1 d . . . . .
C26 C 0.5187(6) 0.2551(7) 0.70440(12) 0.0438(13) Uani 1 1 d . . . . .
H26 H 0.431874 0.207140 0.709489 0.053 Uiso 1 1 calc R U . . .
C27 C 0.5314(6) 0.3046(6) 0.67491(11) 0.0330(11) Uani 1 1 d . . . . .
C28 C 0.4114(5) 0.2960(5) 0.64929(11) 0.0288(10) Uani 1 1 d . . . . .
C29 C 0.2786(6) 0.2275(6) 0.65214(12) 0.0398(12) Uani 1 1 d . . . . .
H29 H 0.259069 0.182013 0.670662 0.048 Uiso 1 1 calc R U . . .
C30 C 0.1741(6) 0.2272(7) 0.62700(14) 0.0479(14) Uani 1 1 d . . . . .
H30 H 0.081811 0.180389 0.628093 0.057 Uiso 1 1 calc R U . . .
C31 C 0.2053(6) 0.2953(7) 0.60046(13) 0.0432(13) Uani 1 1 d . . . . .
H31 H 0.134944 0.296142 0.583153 0.052 Uiso 1 1 calc R U . . .
C32 C 0.3404(5) 0.3621(6) 0.59953(10) 0.0326(10) Uani 1 1 d . . . . .
H32 H 0.361701 0.409726 0.581372 0.039 Uiso 1 1 calc R U . . .

loop_
_atom_site_aniso_label
_atom_site_aniso_U_11
_atom_site_aniso_U_22
_atom_site_aniso_U_33
_atom_site_aniso_U_23
_atom_site_aniso_U_13
_atom_site_aniso_U_12
Zn1 0.0253(3) 0.0321(3) 0.0217(3) 0.0015(2) 0.0024(2) 0.0011(3)
N1 0.0291(19) 0.036(2) 0.0263(18) -0.0024(16) 0.0030(15) 0.0044(17)
F1 0.0400(17) 0.056(2) 0.074(2) 0.0099(18) 0.0221(16) 0.0087(17)
P1 0.0341(7) 0.0447(8) 0.0549(8) -0.0008(7) 0.0126(6) 0.0078(6)
C1 0.096(6) 0.129(8) 0.048(4) -0.001(5) 0.017(4) 0.051(6)
S1 0.0565(9) 0.0763(12) 0.0401(7) 0.0091(7) 0.0042(6) -0.0022(9)
S2 0.0609(10) 0.1083(16) 0.0320(7) 0.0179(8) -0.0075(6) -0.0178(10)
F2 0.0352(17) 0.070(3) 0.063(2) -0.0163(18) 0.0120(15) 0.0040(17)
N2 0.0229(17) 0.029(2) 0.0258(17) -0.0004(15) 0.0052(14) 0.0013(16)
F3 0.0404(18) 0.097(3) 0.0409(17) -0.0034(18) 0.0002(14) 0.0076(19)
N3 0.0251(18) 0.031(2) 0.0319(19) -0.0017(16) 0.0005(15) -0.0011(17)
C3 0.052(3) 0.042(3) 0.029(2) 0.003(2) 0.006(2) 0.001(3)
C4 0.045(3) 0.035(3) 0.033(2) 0.003(2) 0.004(2) 0.008(2)
S4 0.0535(12) 0.0538(10) 0.0261(7) 0.0043(6) 0.0031(6) 0.0003(9)
S3 0.0371(9) 0.0603(11) 0.0346(7) 0.0111(7) -0.0008(6) 0.0017(8)
C2 0.058(5) 0.062(6) 0.068(6) 0.017(6) 0.007(4) -0.012(5)
S4' 0.046(10) 0.031(7) 0.011(5) 0.000(4) 0.012(5) -0.011(6)
S3' 0.081(11) 0.039(10) 0.027(6) 0.014(7) 0.014(6) -0.026(9)
C2' 0.037(14) 0.040(15) 0.034(14) 0.004(9) -0.004(9) 0.004(10)
F4 0.0383(16) 0.054(2) 0.0465(17) -0.0065(15) -0.0005(13) 0.0083(15)
N4 0.0264(19) 0.037(2) 0.039(2) -0.0046(18) -0.0013(16) 0.0009(18)
C9 0.031(2) 0.042(3) 0.036(2) -0.006(2) 0.0022(19) 0.009(2)
C8 0.026(2) 0.040(3) 0.028(2) -0.007(2) -0.0006(17) 0.000(2)
C7 0.024(2) 0.038(3) 0.024(2) -0.0016(18) 0.0061(16) -0.001(2)
P2 0.040(6) 0.028(4) 0.061(6) 0.012(3) 0.011(4) 0.003(3)
F7 0.046(5) 0.072(8) 0.048(5) 0.011(5) -0.009(4) -0.028(5)
F8 0.046(6) 0.043(6) 0.048(5) 0.016(5) 0.011(5) 0.016(5)
F9 0.064(7) 0.088(9) 0.076(7) 0.013(6) -0.037(6) -0.032(7)
F10 0.049(6) 0.052(6) 0.073(6) 0.024(5) -0.007(5) 0.000(4)
F12 0.050(6) 0.046(5) 0.098(9) 0.000(5) 0.042(5) -0.007(4)
F11 0.082(9) 0.057(6) 0.047(6) -0.002(4) 0.024(6) -0.009(5)
P2' 0.030(6) 0.061(8) 0.022(4) 0.003(3) -0.005(3) 0.002(4)
F7' 0.058(7) 0.109(14) 0.078(9) 0.027(9) -0.016(6) -0.018(8)
F8' 0.051(9) 0.050(7) 0.072(11) 0.008(6) 0.016(7) -0.002(5)
F9' 0.042(5) 0.098(12) 0.107(11) 0.052(9) 0.001(6) 0.006(6)
F10' 0.061(10) 0.065(10) 0.131(16) 0.038(9) 0.010(10) 0.007(7)
F11' 0.082(10) 0.121(12) 0.039(6) 0.009(6) 0.010(6) -0.010(8)
F12' 0.107(14) 0.085(10) 0.061(7) -0.016(6) 0.031(8) -0.009(10)
F6 0.059(2) 0.087(3) 0.102(3) 0.056(3) 0.027(2) 0.036(2)
N6 0.0241(18) 0.037(2) 0.0240(17) 0.0020(16) 0.0025(14) 0.0023(17)
C6 0.045(3) 0.043(3) 0.030(2) -0.002(2) 0.006(2) 0.008(2)
F5 0.059(3) 0.057(3) 0.176(5) -0.047(3) 0.036(3) -0.005(2)
N5 0.0280(19) 0.035(2) 0.0223(17) 0.0013(15) 0.0016(14) 0.0065(17)
C5 0.026(2) 0.033(3) 0.028(2) 0.0005(18) 0.0058(17) 0.000(2)
C10 0.036(3) 0.041(3) 0.048(3) -0.008(2) -0.003(2) 0.012(2)
C11 0.037(3) 0.028(3) 0.052(3) -0.002(2) -0.007(2) 0.007(2)
C12 0.029(2) 0.036(3) 0.041(3) 0.002(2) -0.0006(19) 0.004(2)
C13 0.024(2) 0.028(2) 0.031(2) 0.0005(18) 0.0020(17) 0.0049(19)
C16 0.045(3) 0.050(3) 0.041(3) -0.018(3) 0.007(2) 0.005(3)
C15 0.048(3) 0.035(3) 0.048(3) -0.013(2) -0.002(2) 0.012(2)
C14 0.041(3) 0.034(3) 0.039(3) 0.000(2) 0.000(2) 0.002(2)
C17 0.044(3) 0.040(3) 0.034(2) -0.008(2) 0.002(2) 0.008(2)
C18 0.034(3) 0.041(3) 0.056(3) -0.003(3) 0.004(2) -0.008(2)
C19 0.034(3) 0.069(5) 0.072(4) -0.010(4) -0.001(3) -0.020(3)
C20 0.037(3) 0.085(6) 0.074(5) -0.020(4) -0.007(3) -0.017(3)
C21 0.040(3) 0.075(5) 0.042(3) -0.011(3) -0.012(2) -0.002(3)
C22 0.032(2) 0.039(3) 0.034(2) -0.011(2) -0.0055(19) 0.006(2)
C23 0.034(2) 0.045(3) 0.024(2) -0.003(2) -0.0013(17) 0.012(2)
C24 0.041(3) 0.063(4) 0.030(2) 0.002(2) -0.008(2) 0.008(3)
C25 0.049(3) 0.070(4) 0.027(2) 0.013(3) 0.000(2) 0.003(3)
C26 0.038(3) 0.059(4) 0.034(3) 0.010(2) 0.002(2) -0.001(3)
C27 0.033(2) 0.039(3) 0.027(2) 0.003(2) 0.0068(18) 0.005(2)
C28 0.022(2) 0.032(3) 0.033(2) 0.0026(19) 0.0076(17) 0.0022(19)
C29 0.031(2) 0.048(3) 0.041(3) 0.004(2) 0.008(2) -0.004(2)
C30 0.028(2) 0.056(4) 0.060(4) -0.007(3) 0.006(2) -0.010(3)
C31 0.029(2) 0.059(4) 0.040(3) -0.009(3) -0.005(2) -0.006(2)
C32 0.027(2) 0.043(3) 0.027(2) 0.001(2) -0.0024(17) 0.004(2)

loop_
_atom_type_symbol
_atom_type_description
_atom_type_scat_dispersion_real
_atom_type_scat_dispersion_imag
_atom_type_scat_source
C C 0.0181 0.0091 'International Tables Vol C Tables 4.2.6.8 and 6.1.1.4'
H H 0.0000 0.0000 'International Tables Vol C Tables 4.2.6.8 and 6.1.1.4'
F F 0.0727 0.0534 'International Tables Vol C Tables 4.2.6.8 and 6.1.1.4'
N N 0.0311 0.0180 'International Tables Vol C Tables 4.2.6.8 and 6.1.1.4'
P P 0.2955 0.4335 'International Tables Vol C Tables 4.2.6.8 and 6.1.1.4'
S S 0.3331 0.5567 'International Tables Vol C Tables 4.2.6.8 and 6.1.1.4'
Zn Zn -1.5491 0.6778 'International Tables Vol C Tables 4.2.6.8 and 6.1.1.4'

loop_
_exptl_crystal_face_index_h
_exptl_crystal_face_index_k
_exptl_crystal_face_index_l
_exptl_crystal_face_perp_dist
0 -1 -1 0.0303
0 2 1 0.0698
1 0 -2 0.0807
-1 0 2 0.0874
0 0 1 0.0351
0 0 -1 0.0059
-1 1 2 0.0589
2 2 1 0.0732

loop_
_geom_angle_atom_site_label_1
_geom_angle_atom_site_label_2
_geom_angle_atom_site_label_3
_geom_angle
_geom_angle_site_symmetry_1
_geom_angle_site_symmetry_3
_geom_angle_publ_flag
N1 Zn1 N3 151.01(15) . . ?
N2 Zn1 N1 75.66(15) . . ?
N2 Zn1 N3 75.43(15) . . ?
N2 Zn1 N4 107.17(16) . . ?
N2 Zn1 N6 101.58(14) . . ?
N2 Zn1 N5 176.11(16) . . ?
N4 Zn1 N1 95.60(16) . . ?
N4 Zn1 N3 94.84(15) . . ?
N4 Zn1 N6 151.25(16) . . ?
N6 Zn1 N1 91.10(15) . . ?
N6 Zn1 N3 92.62(15) . . ?
N5 Zn1 N1 106.95(15) . . ?
N5 Zn1 N3 101.82(16) . . ?
N5 Zn1 N4 75.64(16) . . ?
N5 Zn1 N6 75.66(15) . . ?
C13 N1 Zn1 114.9(3) . . ?
C17 N1 Zn1 126.5(4) . . ?
C17 N1 C13 118.3(4) . . ?
F1 P1 F2 179.2(2) . . ?
F1 P1 F4 89.5(2) . . ?
F3 P1 F1 89.4(2) . . ?
F3 P1 F2 90.2(2) . . ?
F3 P1 F4 89.0(2) . . ?
F4 P1 F2 89.8(2) . . ?
F6 P1 F1 91.4(2) . . ?
F6 P1 F2 88.9(2) . . ?
F6 P1 F3 177.6(3) . . ?
F6 P1 F4 88.8(3) . . ?
F5 P1 F1 90.7(2) . . ?
F5 P1 F2 90.0(2) . . ?
F5 P1 F3 90.4(3) . . ?
F5 P1 F4 179.3(3) . . ?
F5 P1 F6 91.8(3) . . ?
H1A C1 H1B 109.5 . . ?
H1A C1 H1C 109.5 . . ?
H1B C1 H1C 109.5 . . ?
S1 C1 H1A 109.5 . . ?
S1 C1 H1B 109.5 . . ?
S1 C1 H1C 109.5 . . ?
C1 S1 S2 102.3(4) . . ?
C25 S2 S1 104.5(2) . . ?
C7 N2 Zn1 119.5(3) . . ?
C5 N2 Zn1 119.4(3) . . ?
C5 N2 C7 121.1(4) . . ?
C8 N3 Zn1 114.6(3) . . ?
C12 N3 Zn1 125.7(3) . . ?
C12 N3 C8 119.6(4) . . ?
C4 C3 S4 123.9(4) . . ?
C4 C3 S4' 122.0(6) . . ?
C4 C3 C6 119.8(5) . . ?
C6 C3 S4 116.3(4) . . ?
C6 C3 S4' 110.2(6) . . ?
C3 C4 H4 121.0 . . ?
C5 C4 C3 118.1(5) . . ?
C5 C4 H4 121.0 . . ?
C3 S4 S3 105.6(2) . . ?
C2 S3 S4 100.4(4) . . ?
S3 C2 H2A 109.5 . . ?
S3 C2 H2B 109.5 . . ?
S3 C2 H2C 109.5 . . ?
H2A C2 H2B 109.5 . . ?
H2A C2 H2C 109.5 . . ?
H2B C2 H2C 109.5 . . ?
C3 S4' S3' 104.6(8) . . ?
C2' S3' S4' 106(2) . . ?
S3' C2' H2'A 109.5 . . ?
S3' C2' H2'B 109.5 . . ?
S3' C2' H2'C 109.5 . . ?
H2'A C2' H2'B 109.5 . . ?
H2'A C2' H2'C 109.5 . . ?
H2'B C2' H2'C 109.5 . . ?
C18 N4 Zn1 124.5(4) . . ?
C18 N4 C22 119.4(5) . . ?
C22 N4 Zn1 116.0(3) . . ?
C8 C9 H9 120.4 . . ?
C10 C9 H9 120.4 . . ?
C10 C9 C8 119.2(5) . . ?
N3 C8 C9 121.2(5) . . ?
N3 C8 C7 115.3(4) . . ?
C9 C8 C7 123.4(4) . . ?
N2 C7 C8 114.8(4) . . ?
N2 C7 C6 121.4(5) . . ?
C6 C7 C8 123.7(4) . . ?
F7 P2 F8 90.5(8) . . ?
F7 P2 F9 178.0(9) . . ?
F7 P2 F10 91.8(8) . . ?
F7 P2 F11 89.8(7) . . ?
F8 P2 F9 88.2(8) . . ?
F8 P2 F11 90.3(7) . . ?
F10 P2 F8 176.8(10) . . ?
F10 P2 F9 89.4(8) . . ?
F10 P2 F11 87.6(8) . . ?
F12 P2 F7 93.0(7) . . ?
F12 P2 F8 90.0(8) . . ?
F12 P2 F9 88.6(8) . . ?
F12 P2 F10 92.0(8) . . ?
F12 P2 F11 177.2(9) . . ?
F11 P2 F9 88.7(8) . . ?
F7' P2' F8' 88.0(9) . . ?
F9' P2' F7' 176.6(10) . . ?
F9' P2' F8' 88.9(9) . . ?
F10' P2' F7' 92.0(10) . . ?
F10' P2' F8' 178.5(12) . . ?
F10' P2' F9' 91.1(10) . . ?
F10' P2' F12' 90.1(10) . . ?
F11' P2' F7' 89.7(9) . . ?
F11' P2' F8' 90.8(10) . . ?
F11' P2' F9' 91.6(9) . . ?
F11' P2' F10' 90.7(10) . . ?
F11' P2' F12' 179.2(12) . . ?
F12' P2' F7' 90.5(9) . . ?
F12' P2' F8' 88.4(10) . . ?
F12' P2' F9' 88.1(9) . . ?
C28 N6 Zn1 115.0(3) . . ?
C32 N6 Zn1 125.9(3) . . ?
C32 N6 C28 119.1(4) . . ?
C3 C6 H6 120.9 . . ?
C7 C6 C3 118.2(5) . . ?
C7 C6 H6 120.9 . . ?
C23 N5 Zn1 119.0(3) . . ?
C27 N5 Zn1 119.6(3) . . ?
C27 N5 C23 121.3(4) . . ?
N2 C5 C4 121.3(4) . . ?
N2 C5 C13 115.4(4) . . ?
C4 C5 C13 123.2(5) . . ?
C9 C10 H10 120.2 . . ?
C11 C10 C9 119.5(5) . . ?
C11 C10 H10 120.2 . . ?
C10 C11 H11 120.5 . . ?
C10 C11 C12 119.0(5) . . ?
C12 C11 H11 120.5 . . ?
N3 C12 C11 121.5(5) . . ?
N3 C12 H12 119.3 . . ?
C11 C12 H12 119.3 . . ?
N1 C13 C5 114.5(4) . . ?
N1 C13 C14 121.6(4) . . ?
C14 C13 C5 123.9(4) . . ?
C15 C16 H16 121.0 . . ?
C17 C16 H16 121.0 . . ?
C17 C16 C15 118.0(5) . . ?
C16 C15 H15 120.1 . . ?
C14 C15 C16 119.7(5) . . ?
C14 C15 H15 120.1 . . ?
C13 C14 C15 119.3(5) . . ?
C13 C14 H14 120.4 . . ?
C15 C14 H14 120.4 . . ?
N1 C17 C16 123.1(5) . . ?
N1 C17 H17 118.4 . . ?
C16 C17 H17 118.4 . . ?
N4 C18 H18 118.7 . . ?
N4 C18 C19 122.5(6) . . ?
C19 C18 H18 118.7 . . ?
C18 C19 H19 121.0 . . ?
C20 C19 C18 117.9(6) . . ?
C20 C19 H19 121.0 . . ?
C19 C20 H20 119.6 . . ?
C19 C20 C21 120.9(6) . . ?
C21 C20 H20 119.6 . . ?
C20 C21 H21 121.0 . . ?
C20 C21 C22 117.9(6) . . ?
C22 C21 H21 121.0 . . ?
N4 C22 C21 121.2(5) . . ?
N4 C22 C23 115.0(4) . . ?
C21 C22 C23 123.8(5) . . ?
N5 C23 C22 114.3(4) . . ?
N5 C23 C24 121.2(5) . . ?
C24 C23 C22 124.5(5) . . ?
C23 C24 H24 120.9 . . ?
C25 C24 C23 118.2(5) . . ?
C25 C24 H24 120.9 . . ?
C24 C25 S2 116.4(4) . . ?
C24 C25 C26 120.4(5) . . ?
C26 C25 S2 123.1(5) . . ?
C25 C26 H26 120.9 . . ?
C25 C26 C27 118.2(5) . . ?
C27 C26 H26 120.9 . . ?
N5 C27 C26 120.5(5) . . ?
N5 C27 C28 114.7(4) . . ?
C26 C27 C28 124.7(5) . . ?
N6 C28 C27 114.9(4) . . ?
N6 C28 C29 122.4(4) . . ?
C29 C28 C27 122.6(4) . . ?
C28 C29 H29 121.0 . . ?
C28 C29 C30 117.9(5) . . ?
C30 C29 H29 121.0 . . ?
C29 C30 H30 120.2 . . ?
C31 C30 C29 119.7(5) . . ?
C31 C30 H30 120.2 . . ?
C30 C31 H31 120.6 . . ?
C32 C31 C30 118.8(5) . . ?
C32 C31 H31 120.6 . . ?
N6 C32 C31 122.1(5) . . ?
N6 C32 H32 119.0 . . ?
C31 C32 H32 119.0 . . ?

loop_
_geom_bond_atom_site_label_1
_geom_bond_atom_site_label_2
_geom_bond_distance
_geom_bond_site_symmetry_2
_geom_bond_publ_flag
Zn1 N1 2.190(4) . ?
Zn1 N2 2.079(4) . ?
Zn1 N3 2.210(4) . ?
Zn1 N4 2.157(4) . ?
Zn1 N6 2.190(4) . ?
Zn1 N5 2.084(4) . ?
N1 C13 1.356(6) . ?
N1 C17 1.343(6) . ?
F1 P1 1.600(3) . ?
P1 F2 1.611(4) . ?
P1 F3 1.595(4) . ?
P1 F4 1.606(4) . ?
P1 F6 1.586(4) . ?
P1 F5 1.573(5) . ?
C1 H1A 0.9800 . ?
C1 H1B 0.9800 . ?
C1 H1C 0.9800 . ?
C1 S1 1.805(8) . ?
S1 S2 2.028(3) . ?
S2 C25 1.766(5) . ?
N2 C7 1.342(6) . ?
N2 C5 1.328(6) . ?
N3 C8 1.340(6) . ?
N3 C12 1.337(7) . ?
C3 C4 1.395(8) . ?
C3 S4 1.767(5) . ?
C3 S4' 1.916(12) . ?
C3 C6 1.400(8) . ?
C4 H4 0.9500 . ?
C4 C5 1.391(7) . ?
S4 S3 2.037(3) . ?
S3 C2 1.800(11) . ?
C2 H2A 0.9800 . ?
C2 H2B 0.9800 . ?
C2 H2C 0.9800 . ?
S4' S3' 2.02(2) . ?
S3' C2' 1.98(7) . ?
C2' H2'A 0.9800 . ?
C2' H2'B 0.9800 . ?
C2' H2'C 0.9800 . ?
N4 C18 1.338(7) . ?
N4 C22 1.338(7) . ?
C9 H9 0.9500 . ?
C9 C8 1.393(7) . ?
C9 C10 1.377(8) . ?
C8 C7 1.488(7) . ?
C7 C6 1.379(7) . ?
P2 F7 1.574(9) . ?
P2 F8 1.584(9) . ?
P2 F9 1.623(9) . ?
P2 F10 1.583(9) . ?
P2 F12 1.563(9) . ?
P2 F11 1.592(9) . ?
P2' F7' 1.592(11) . ?
P2' F8' 1.593(11) . ?
P2' F9' 1.589(12) . ?
P2' F10' 1.578(11) . ?
P2' F11' 1.565(11) . ?
P2' F12' 1.582(10) . ?
N6 C28 1.347(6) . ?
N6 C32 1.335(6) . ?
C6 H6 0.9500 . ?
N5 C23 1.336(6) . ?
N5 C27 1.327(7) . ?
C5 C13 1.487(6) . ?
C10 H10 0.9500 . ?
C10 C11 1.363(8) . ?
C11 H11 0.9500 . ?
C11 C12 1.400(8) . ?
C12 H12 0.9500 . ?
C13 C14 1.378(7) . ?
C16 H16 0.9500 . ?
C16 C15 1.383(9) . ?
C16 C17 1.379(8) . ?
C15 H15 0.9500 . ?
C15 C14 1.380(8) . ?
C14 H14 0.9500 . ?
C17 H17 0.9500 . ?
C18 H18 0.9500 . ?
C18 C19 1.388(8) . ?
C19 H19 0.9500 . ?
C19 C20 1.369(11) . ?
C20 H20 0.9500 . ?
C20 C21 1.378(10) . ?
C21 H21 0.9500 . ?
C21 C22 1.410(7) . ?
C22 C23 1.486(8) . ?
C23 C24 1.382(7) . ?
C24 H24 0.9500 . ?
C24 C25 1.371(9) . ?
C25 C26 1.389(8) . ?
C26 H26 0.9500 . ?
C26 C27 1.390(7) . ?
C27 C28 1.500(7) . ?
C28 C29 1.380(7) . ?
C29 H29 0.9500 . ?
C29 C30 1.392(8) . ?
C30 H30 0.9500 . ?
C30 C31 1.381(9) . ?
C31 H31 0.9500 . ?
C31 C32 1.380(7) . ?
C32 H32 0.9500 . ?

loop_
_geom_torsion_atom_site_label_1
_geom_torsion_atom_site_label_2
_geom_torsion_atom_site_label_3
_geom_torsion_atom_site_label_4
_geom_torsion
_geom_torsion_site_symmetry_1
_geom_torsion_site_symmetry_2
_geom_torsion_site_symmetry_3
_geom_torsion_site_symmetry_4
_geom_torsion_publ_flag
Zn1 N1 C13 C5 -4.4(5) . . . . ?
Zn1 N1 C13 C14 174.4(4) . . . . ?
Zn1 N1 C17 C16 -173.5(4) . . . . ?
Zn1 N2 C7 C8 1.2(5) . . . . ?
Zn1 N2 C7 C6 178.3(4) . . . . ?
Zn1 N2 C5 C4 -176.3(4) . . . . ?
Zn1 N2 C5 C13 1.2(5) . . . . ?
Zn1 N3 C8 C9 175.7(4) . . . . ?
Zn1 N3 C8 C7 -5.9(5) . . . . ?
Zn1 N3 C12 C11 -175.9(4) . . . . ?
Zn1 N4 C18 C19 -176.8(5) . . . . ?
Zn1 N4 C22 C21 177.4(5) . . . . ?
Zn1 N4 C22 C23 -1.7(6) . . . . ?
Zn1 N6 C28 C27 4.6(5) . . . . ?
Zn1 N6 C28 C29 -176.2(4) . . . . ?
Zn1 N6 C32 C31 175.4(4) . . . . ?
Zn1 N5 C23 C22 -2.0(6) . . . . ?
Zn1 N5 C23 C24 176.1(4) . . . . ?
Zn1 N5 C27 C26 -177.3(4) . . . . ?
Zn1 N5 C27 C28 0.3(6) . . . . ?
N1 C13 C14 C15 -0.2(8) . . . . ?
S1 S2 C25 C24 -172.6(5) . . . . ?
S1 S2 C25 C26 10.5(7) . . . . ?
S2 C25 C26 C27 174.2(5) . . . . ?
N2 C7 C6 C3 -2.1(8) . . . . ?
N2 C5 C13 N1 2.3(6) . . . . ?
N2 C5 C13 C14 -176.5(5) . . . . ?
N3 C8 C7 N2 3.3(6) . . . . ?
N3 C8 C7 C6 -173.8(5) . . . . ?
C3 C4 C5 N2 -1.8(8) . . . . ?
C3 C4 C5 C13 -179.1(5) . . . . ?
C4 C3 S4 S3 1.0(6) . . . . ?
C4 C3 C6 C7 2.3(9) . . . . ?
C4 C5 C13 N1 179.7(5) . . . . ?
C4 C5 C13 C14 0.9(8) . . . . ?
S4 C3 C4 C5 178.5(4) . . . . ?
S4 C3 C6 C7 -176.7(4) . . . . ?
S4' C3 C4 C5 -146.3(7) . . . . ?
S4' C3 C6 C7 151.9(6) . . . . ?
N4 C18 C19 C20 -0.1(11) . . . . ?
N4 C22 C23 N5 2.4(7) . . . . ?
N4 C22 C23 C24 -175.6(5) . . . . ?
C9 C8 C7 N2 -178.3(5) . . . . ?
C9 C8 C7 C6 4.7(8) . . . . ?
C9 C10 C11 C12 -1.9(8) . . . . ?
C8 N3 C12 C11 0.1(7) . . . . ?
C8 C9 C10 C11 1.3(8) . . . . ?
C8 C7 C6 C3 174.7(5) . . . . ?
C7 N2 C5 C4 2.1(7) . . . . ?
C7 N2 C5 C13 179.6(4) . . . . ?
N6 C28 C29 C30 0.1(8) . . . . ?
C6 C3 C4 C5 -0.4(9) . . . . ?
C6 C3 S4 S3 180.0(4) . . . . ?
N5 C23 C24 C25 1.3(9) . . . . ?
N5 C27 C28 N6 -3.3(6) . . . . ?
N5 C27 C28 C29 177.4(5) . . . . ?
C5 N2 C7 C8 -177.1(4) . . . . ?
C5 N2 C7 C6 0.0(7) . . . . ?
C5 C13 C14 C15 178.5(5) . . . . ?
C10 C9 C8 N3 0.1(8) . . . . ?
C10 C9 C8 C7 -178.3(5) . . . . ?
C10 C11 C12 N3 1.2(8) . . . . ?
C12 N3 C8 C9 -0.8(7) . . . . ?
C12 N3 C8 C7 177.7(4) . . . . ?
C13 N1 C17 C16 0.2(8) . . . . ?
C16 C15 C14 C13 0.3(9) . . . . ?
C15 C16 C17 N1 -0.2(9) . . . . ?
C17 N1 C13 C5 -178.8(4) . . . . ?
C17 N1 C13 C14 0.0(7) . . . . ?
C17 C16 C15 C14 -0.1(9) . . . . ?
C18 N4 C22 C21 -1.2(8) . . . . ?
C18 N4 C22 C23 179.8(5) . . . . ?
C18 C19 C20 C21 -1.8(12) . . . . ?
C19 C20 C21 C22 2.1(12) . . . . ?
C20 C21 C22 N4 -0.7(10) . . . . ?
C20 C21 C22 C23 178.3(6) . . . . ?
C21 C22 C23 N5 -176.6(5) . . . . ?
C21 C22 C23 C24 5.4(9) . . . . ?
C22 N4 C18 C19 1.6(9) . . . . ?
C22 C23 C24 C25 179.2(6) . . . . ?
C23 N5 C27 C26 1.6(8) . . . . ?
C23 N5 C27 C28 179.2(4) . . . . ?
C23 C24 C25 S2 -175.6(5) . . . . ?
C23 C24 C25 C26 1.4(10) . . . . ?
C24 C25 C26 C27 -2.6(10) . . . . ?
C25 C26 C27 N5 1.1(9) . . . . ?
C25 C26 C27 C28 -176.3(6) . . . . ?
C26 C27 C28 N6 174.2(5) . . . . ?
C26 C27 C28 C29 -5.0(8) . . . . ?
C27 N5 C23 C22 179.1(4) . . . . ?
C27 N5 C23 C24 -2.8(8) . . . . ?
C27 C28 C29 C30 179.3(5) . . . . ?
C28 N6 C32 C31 -1.0(8) . . . . ?
C28 C29 C30 C31 -0.5(9) . . . . ?
C29 C30 C31 C32 0.2(9) . . . . ?
C30 C31 C32 N6 0.6(9) . . . . ?
C32 N6 C28 C27 -178.7(4) . . . . ?
C32 N6 C28 C29 0.6(7) . . . . ?

loop_
_exptl_oxdiff_crystal_face_indexfrac_h
_exptl_oxdiff_crystal_face_indexfrac_k
_exptl_oxdiff_crystal_face_indexfrac_l
_exptl_oxdiff_crystal_face_x
_exptl_oxdiff_crystal_face_y
_exptl_oxdiff_crystal_face_z
0.0005 -1.0001 -0.9985 0.0351 -0.0515 -0.1531
-0.0012 2.0001 0.9969 -0.0998 0.0861 0.2970
0.9995 0.0004 -2.0024 -0.1106 0.1184 -0.0780
-0.9995 -0.0004 2.0024 0.1106 -0.1184 0.0780
0.0001 0.0002 1.0002 0.0296 0.0168 0.0093
-0.0001 -0.0002 -1.0002 -0.0296 -0.0168 -0.0093
-1.0002 0.9996 2.0008 0.0459 -0.0838 0.2218
1.9984 2.0015 0.9927 -0.2027 0.3901 0.1782
